data_4308311
loop_
_publ_author_name
'Alberto S\'anchez-M\'endez'
'Ernesto de Jes\'us'
'Juan C. Flores'
'Pilar G\'omez-Sal'

_publ_section_title
;
Crystal Structures of Poly(aryl ether) Dendrons with Palladium Scorpionate
Complexes at Their Focal Point
;
_journal_name_full 'Inorganic Chemistry'
_journal_page_first 4793
_journal_page_last 4795
_journal_paper_doi 10.1021/ic7005748
_journal_volume 46
_journal_year 2007
_chemical_compound_source 'synthesis as described'
_chemical_formula_moiety 'C65 H70 Cl6 N8 O4 Pd2'
_chemical_formula_sum 'C65 H70 Cl6 N8 O4 Pd2'
_chemical_formula_weight 1452.8
_chemical_name_systematic
;
 ?
;
_space_group_IT_number 2
_symmetry_cell_setting triclinic
_symmetry_Int_Tables_number 2
_symmetry_space_group_name_Hall '-P 1'
_symmetry_space_group_name_H-M 'P -1'
_atom_sites_solution_hydrogens geom
_atom_sites_solution_primary direct
_atom_sites_solution_secondary difmap
_audit_conform_dict_location ftp://ftp.iucr.org/pub/cif_core.dic
_audit_conform_dict_name cif_core.dic
_audit_conform_dict_version 2.2
_audit_creation_date 2007-03-14T12:49:22-00:00
_audit_creation_method 'WinGX routine CIF_UPDATE'
_cell_angle_alpha 97.459(11)
_cell_angle_beta 90.026(9)
_cell_angle_gamma 116.091(11)
_cell_formula_units_Z 2
_cell_length_a 12.8582(10)
_cell_length_b 14.4619(13)
_cell_length_c 19.635(3)
_cell_measurement_reflns_used 198
_cell_measurement_temperature 200(2)
_cell_measurement_theta_max 22.84
_cell_measurement_theta_min 4.47
_cell_measurement_wavelength 0.71073
_cell_volume 3244.6(7)
_computing_cell_refinement 'Dirax/lsq (Duisenberg & Schreurs, 1989-2000)'
_computing_data_collection 'Collect (Nonius BV, 1997-2000)'
_computing_data_reduction 'EvalCCD (Duisenberg & Schreurs 1990-2000)'
_computing_molecular_graphics 'Ortep-3 for Windows (Farrugia, 1997)'
_computing_publication_material 'WinGX publication routines (Farrugia, 1999)'
_computing_structure_refinement 'SHELXL-97 (Sheldrick, 1997)'
_computing_structure_solution 'SHELXS-97 (Sheldrick, 1997)'
_diffrn_ambient_temperature 200(2)
_diffrn_detector 'CCD plate'
_diffrn_measured_fraction_theta_full 0.668
_diffrn_measured_fraction_theta_max 0.668
_diffrn_measurement_device '95mm CCD camera on \k-goniostat'
_diffrn_measurement_device_type KappaCCD
_diffrn_measurement_method 'CCD rotation images, thick slices'
_diffrn_orient_matrix_type X=UH
_diffrn_orient_matrix_UB_11 0.01
_diffrn_orient_matrix_UB_12 0
_diffrn_orient_matrix_UB_13 0
_diffrn_orient_matrix_UB_21 0
_diffrn_orient_matrix_UB_22 0.01
_diffrn_orient_matrix_UB_23 0
_diffrn_orient_matrix_UB_31 0
_diffrn_orient_matrix_UB_32 0
_diffrn_orient_matrix_UB_33 0.01
_diffrn_radiation_monochromator graphite
_diffrn_radiation_probe x-ray
_diffrn_radiation_type MoK\a
_diffrn_radiation_wavelength 0.71073
_diffrn_reflns_av_R_equivalents 0.1082
_diffrn_reflns_av_unetI/netI 0.0919
_diffrn_reflns_limit_h_max 16
_diffrn_reflns_limit_h_min -15
_diffrn_reflns_limit_k_max 17
_diffrn_reflns_limit_k_min -17
_diffrn_reflns_limit_l_max 23
_diffrn_reflns_limit_l_min -25
_diffrn_reflns_number 26970
_diffrn_reflns_reduction_process
;
 Scaled and merged with SORTAV
 R.H. Blessing, (1987) Cryst. Rev. 1, 3-58
 R.H. Blessing, (1989) J. Appl. Cryst. 22, 396-397
;
_diffrn_reflns_theta_full 27.49
_diffrn_reflns_theta_max 27.49
_diffrn_reflns_theta_min 5.01
_diffrn_source 'Enraf Nonius FR590'
_exptl_absorpt_coefficient_mu 0.855
_exptl_absorpt_correction_type none
_exptl_crystal_colour yellow
_exptl_crystal_density_diffrn 1.487
_exptl_crystal_density_method 'not measured'
_exptl_crystal_description prism
_exptl_crystal_F_000 1484
_exptl_crystal_size_max 0.35
_exptl_crystal_size_mid 0.3
_exptl_crystal_size_min 0.25
_refine_diff_density_max 1.135
_refine_diff_density_min -1.841
_refine_diff_density_rms 0.15
_refine_ls_extinction_method none
_refine_ls_goodness_of_fit_ref 1.027
_refine_ls_hydrogen_treatment constr
_refine_ls_matrix_type full
_refine_ls_number_parameters 765
_refine_ls_number_reflns 9943
_refine_ls_number_restraints 0
_refine_ls_restrained_S_all 1.027
_refine_ls_R_factor_all 0.1202
_refine_ls_R_factor_gt 0.0715
_refine_ls_shift/su_max 0.005
_refine_ls_shift/su_mean 0.001
_refine_ls_structure_factor_coef Fsqd
_refine_ls_weighting_details 'calc w=1/[\s^2^(Fo^2^)+(0.1047P)^2^+18.7717P] where P=(Fo^2^+2Fc^2^)/3'
_refine_ls_weighting_scheme calc
_refine_ls_wR_factor_gt 0.1794
_refine_ls_wR_factor_ref 0.2167
_reflns_number_gt 6260
_reflns_number_total 9943
_reflns_threshold_expression >2sigma(I)
_cod_data_source_file ic7005748-file005_2.cif
_cod_data_source_block G1_compound_2
_cod_original_cell_volume 3244.6(6)
_cod_database_code 4308311

loop_
_symmetry_equiv_pos_as_xyz
'x, y, z'
'-x, -y, -z'

loop_
_atom_site_label
_atom_site_type_symbol
_atom_site_fract_x
_atom_site_fract_y
_atom_site_fract_z
_atom_site_U_iso_or_equiv
_atom_site_adp_type
_atom_site_occupancy
_atom_site_symmetry_multiplicity
_atom_site_calc_flag
_atom_site_refinement_flags
_atom_site_disorder_assembly
_atom_site_disorder_group
Pd1A Pd 0.79045(5) 0.59827(5) 0.49272(3) 0.0200(2) Uani 1 1 d . . .
Cl1A Cl 0.73327(18) 0.51973(17) 0.38172(11) 0.0326(5) Uani 1 1 d . . .
Cl2A Cl 0.88733(18) 0.75667(17) 0.45565(12) 0.0342(5) Uani 1 1 d . . .
N1A N 0.6874(5) 0.4642(5) 0.5307(3) 0.0236(15) Uani 1 1 d . . .
N2A N 0.6178(5) 0.4711(5) 0.5822(3) 0.0208(15) Uani 1 1 d . . .
N3A N 0.8361(5) 0.6647(5) 0.5915(3) 0.0207(14) Uani 1 1 d . . .
N4A N 0.7507(5) 0.6401(5) 0.6378(3) 0.0222(15) Uani 1 1 d . . .
O1B O -0.3709(5) 0.1590(4) 0.7615(3) 0.0302(14) Uani 1 1 d . . .
O2B O -0.2427(5) -0.0065(4) 0.9038(3) 0.0324(14) Uani 1 1 d . . .
C1A C 0.6592(7) 0.3625(6) 0.5153(4) 0.0252(19) Uani 1 1 d . . .
C2A C 0.5702(7) 0.3047(7) 0.5546(5) 0.032(2) Uani 1 1 d . . .
H2A H 0.5334 0.2327 0.5522 0.038 Uiso 1 1 calc R . .
C3A C 0.5475(6) 0.3754(6) 0.5976(4) 0.0223(18) Uani 1 1 d . . .
C4A C 0.7214(8) 0.3251(7) 0.4629(5) 0.037(2) Uani 1 1 d . . .
H4A1 H 0.7794 0.3834 0.4446 0.056 Uiso 1 1 calc R . .
H4A2 H 0.667 0.2782 0.4263 0.056 Uiso 1 1 calc R . .
H4A3 H 0.7578 0.2896 0.484 0.056 Uiso 1 1 calc R . .
C5A C 0.4600(8) 0.3583(7) 0.6516(5) 0.040(2) Uani 1 1 d . . .
H5A1 H 0.4669 0.4243 0.6733 0.059 Uiso 1 1 calc R . .
H5A2 H 0.4743 0.3223 0.6855 0.059 Uiso 1 1 calc R . .
H5A3 H 0.3832 0.3175 0.6303 0.059 Uiso 1 1 calc R . .
C6A C 0.9385(7) 0.7250(6) 0.6286(5) 0.030(2) Uani 1 1 d . . .
C7A C 0.9149(7) 0.7368(7) 0.6971(4) 0.033(2) Uani 1 1 d . . .
H7A H 0.9698 0.7741 0.7335 0.039 Uiso 1 1 calc R . .
C8A C 0.7981(7) 0.6847(7) 0.7025(4) 0.0267(19) Uani 1 1 d . . .
C9A C 1.0513(7) 0.7621(8) 0.5968(5) 0.042(2) Uani 1 1 d . . .
H9A1 H 1.0384 0.7409 0.5479 0.064 Uiso 1 1 calc R . .
H9A2 H 1.0972 0.7328 0.6153 0.064 Uiso 1 1 calc R . .
H9A3 H 1.0914 0.8366 0.6064 0.064 Uiso 1 1 calc R . .
C10A C 0.7253(8) 0.6709(8) 0.7626(4) 0.042(2) Uani 1 1 d . . .
H10A H 0.6453 0.6285 0.7473 0.062 Uiso 1 1 calc R . .
H10B H 0.735 0.7377 0.7847 0.062 Uiso 1 1 calc R . .
H10C H 0.7486 0.6376 0.7946 0.062 Uiso 1 1 calc R . .
C11A C 0.6296(6) 0.5718(6) 0.6143(4) 0.0198(17) Uani 1 1 d . . .
H11A H 0.5849 0.56 0.6554 0.024 Uiso 1 1 calc R . .
C12A C 0.5779(6) 0.6205(6) 0.5680(4) 0.0195(17) Uani 1 1 d . . .
H12A H 0.6153 0.6272 0.5248 0.023 Uiso 1 1 calc R . .
H12B H 0.4959 0.5746 0.5579 0.023 Uiso 1 1 calc R . .
C13A C 0.5924(6) 0.7267(6) 0.6010(4) 0.0200(17) Uani 1 1 d . . .
C14A C 0.6732(6) 0.8152(6) 0.5802(4) 0.0205(17) Uani 1 1 d . . .
H14A H 0.7199 0.8114 0.5448 0.025 Uiso 1 1 calc R . .
C15A C 0.6856(6) 0.9126(6) 0.6125(4) 0.0206(17) Uani 1 1 d . . .
C16A C 0.6173(7) 0.9169(6) 0.6655(4) 0.0231(18) Uani 1 1 d . . .
H16A H 0.6257 0.9811 0.6872 0.028 Uiso 1 1 calc R . .
C17A C 0.5365(7) 0.8269(6) 0.6868(4) 0.0218(18) Uani 1 1 d . . .
C18A C 0.5224(6) 0.7302(6) 0.6558(4) 0.0195(17) Uani 1 1 d . . .
H18A H 0.4686 0.6695 0.6705 0.023 Uiso 1 1 calc R . .
C19A C 0.8227(7) 1.0087(7) 0.5341(4) 0.028(2) Uani 1 1 d . . .
H19A H 0.8486 0.9546 0.5299 0.034 Uiso 1 1 calc R . .
H19B H 0.8907 1.0752 0.5364 0.034 Uiso 1 1 calc R . .
C20A C 0.7457(8) 0.9926(7) 0.4716(5) 0.036(2) Uani 1 1 d . . .
C21A C 0.7617(9) 0.9450(7) 0.4102(5) 0.041(2) Uani 1 1 d . . .
H21A H 0.814 0.9165 0.4079 0.05 Uiso 1 1 calc R . .
C22A C 0.6975(11) 0.9401(8) 0.3505(5) 0.055(3) Uani 1 1 d . . .
H22A H 0.709 0.9092 0.3084 0.066 Uiso 1 1 calc R . .
C23A C 0.6190(10) 0.9797(8) 0.3534(6) 0.056(3) Uani 1 1 d . . .
H23A H 0.5767 0.9758 0.3138 0.067 Uiso 1 1 calc R . .
C24A C 0.6028(9) 1.0257(9) 0.4157(6) 0.052(3) Uani 1 1 d . . .
H24A H 0.5491 1.0528 0.4179 0.062 Uiso 1 1 calc R . .
C25A C 0.6647(8) 1.0323(8) 0.4749(5) 0.041(2) Uani 1 1 d . . .
H25A H 0.6524 1.063 0.5168 0.049 Uiso 1 1 calc R . .
C26A C 0.3823(7) 0.7477(7) 0.7611(4) 0.029(2) Uani 1 1 d . . .
H26A H 0.3378 0.6993 0.721 0.035 Uiso 1 1 calc R . .
H26B H 0.3296 0.7664 0.7883 0.035 Uiso 1 1 calc R . .
C27A C 0.4311(7) 0.6935(7) 0.8035(4) 0.028(2) Uani 1 1 d . . .
C28A C 0.3826(7) 0.5878(8) 0.7983(5) 0.036(2) Uani 1 1 d . . .
H28A H 0.3205 0.5479 0.7663 0.043 Uiso 1 1 calc R . .
C29A C 0.4232(9) 0.5385(8) 0.8392(5) 0.046(3) Uani 1 1 d . . .
H29A H 0.3867 0.4664 0.8363 0.055 Uiso 1 1 calc R . .
C30A C 0.5195(9) 0.5982(9) 0.8848(5) 0.052(3) Uani 1 1 d . . .
H30A H 0.5506 0.5661 0.9111 0.062 Uiso 1 1 calc R . .
C31A C 0.5693(8) 0.7075(8) 0.8909(5) 0.042(2) Uani 1 1 d . . .
H31A H 0.6317 0.748 0.9225 0.051 Uiso 1 1 calc R . .
C32A C 0.5264(7) 0.7533(8) 0.8507(5) 0.037(2) Uani 1 1 d . . .
H32A H 0.5604 0.8255 0.8545 0.044 Uiso 1 1 calc R . .
Pd1B Pd 0.19215(5) 0.40176(5) 1.00720(3) 0.0200(2) Uani 1 1 d . . .
Cl1B Cl 0.21359(19) 0.48014(17) 1.11826(11) 0.0329(5) Uani 1 1 d . . .
Cl2B Cl 0.13050(19) 0.24320(17) 1.04444(11) 0.0328(5) Uani 1 1 d . . .
N1B N 0.2241(5) 0.5360(5) 0.9690(3) 0.0208(15) Uani 1 1 d . . .
N2B N 0.1471(5) 0.5292(5) 0.9179(3) 0.0212(15) Uani 1 1 d . . .
N3B N 0.1727(5) 0.3362(5) 0.9090(3) 0.0197(14) Uani 1 1 d . . .
N4B N 0.1120(5) 0.3605(5) 0.8622(3) 0.0186(14) Uani 1 1 d . . .
O1A O 0.4702(5) 0.8404(4) 0.7384(3) 0.0322(14) Uani 1 1 d . . .
O2A O 0.7642(5) 1.0065(4) 0.5963(3) 0.0330(14) Uani 1 1 d . . .
C1B C 0.2965(6) 0.6374(6) 0.9844(4) 0.0242(19) Uani 1 1 d . . .
C2B C 0.2659(7) 0.6960(7) 0.9454(5) 0.034(2) Uani 1 1 d . . .
H2B H 0.3015 0.768 0.9474 0.041 Uiso 1 1 calc R . .
C3B C 0.1716(7) 0.6248(6) 0.9030(4) 0.0268(19) Uani 1 1 d . . .
C4B C 0.3967(7) 0.6756(7) 1.0370(5) 0.040(2) Uani 1 1 d . . .
H4B1 H 0.3967 0.6177 1.0559 0.06 Uiso 1 1 calc R . .
H4B2 H 0.3893 0.7234 1.0731 0.06 Uiso 1 1 calc R . .
H4B3 H 0.4681 0.7102 1.0155 0.06 Uiso 1 1 calc R . .
C5B C 0.1032(8) 0.6419(7) 0.8485(5) 0.041(2) Uani 1 1 d . . .
H5B1 H 0.0426 0.5762 0.828 0.062 Uiso 1 1 calc R . .
H5B2 H 0.1535 0.6746 0.8138 0.062 Uiso 1 1 calc R . .
H5B3 H 0.0697 0.6858 0.8687 0.062 Uiso 1 1 calc R . .
C6B C 0.2142(7) 0.2775(7) 0.8715(5) 0.032(2) Uani 1 1 d . . .
C7B C 0.1787(7) 0.2641(7) 0.8035(4) 0.030(2) Uani 1 1 d . . .
H7B H 0.1961 0.2256 0.7676 0.036 Uiso 1 1 calc R . .
C8B C 0.1139(6) 0.3159(6) 0.7971(4) 0.0243(18) Uani 1 1 d . . .
C9B C 0.2891(9) 0.2375(8) 0.9039(5) 0.047(3) Uani 1 1 d . . .
H9B1 H 0.2998 0.2608 0.9526 0.07 Uiso 1 1 calc R . .
H9B2 H 0.3631 0.2632 0.8841 0.07 Uiso 1 1 calc R . .
H9B3 H 0.2522 0.1628 0.8956 0.07 Uiso 1 1 calc R . .
C10B C 0.0548(8) 0.3284(8) 0.7367(4) 0.041(2) Uani 1 1 d . . .
H10D H 0.0175 0.3717 0.7513 0.061 Uiso 1 1 calc R . .
H10E H -0.0023 0.2613 0.7154 0.061 Uiso 1 1 calc R . .
H10F H 0.1108 0.3601 0.7042 0.061 Uiso 1 1 calc R . .
C11B C 0.0574(6) 0.4278(6) 0.8851(4) 0.0217(18) Uani 1 1 d . . .
H11B H 0.0249 0.4399 0.8439 0.026 Uiso 1 1 calc R . .
C12B C -0.0433(6) 0.3793(6) 0.9317(4) 0.0152(16) Uani 1 1 d . . .
H12C H -0.0128 0.3721 0.9749 0.018 Uiso 1 1 calc R . .
H12D H -0.0794 0.4256 0.942 0.018 Uiso 1 1 calc R . .
C13B C -0.1350(6) 0.2727(6) 0.8983(4) 0.0213(18) Uani 1 1 d . . .
C14B C -0.2082(6) 0.2704(6) 0.8451(4) 0.0196(17) Uani 1 1 d . . .
H14B H -0.2021 0.3314 0.8309 0.024 Uiso 1 1 calc R . .
C15B C -0.2914(6) 0.1728(6) 0.8138(4) 0.0196(17) Uani 1 1 d . . .
C16B C -0.3004(7) 0.0832(6) 0.8342(4) 0.0222(18) Uani 1 1 d . . .
H16B H -0.3559 0.0192 0.8123 0.027 Uiso 1 1 calc R . .
C17B C -0.2279(7) 0.0870(6) 0.8870(4) 0.0219(18) Uani 1 1 d . . .
C18B C -0.1439(7) 0.1835(6) 0.9198(4) 0.0213(18) Uani 1 1 d . . .
H18B H -0.0949 0.1867 0.9558 0.026 Uiso 1 1 calc R . .
C19B C -0.3644(7) 0.2518(7) 0.7382(5) 0.034(2) Uani 1 1 d . . .
H19C H -0.3608 0.3005 0.7781 0.04 Uiso 1 1 calc R . .
H19D H -0.4354 0.2336 0.7109 0.04 Uiso 1 1 calc R . .
C20B C -0.2633(7) 0.3059(7) 0.6961(4) 0.029(2) Uani 1 1 d . . .
C21B C -0.2282(8) 0.2462(8) 0.6491(5) 0.038(2) Uani 1 1 d . . .
H21B H -0.2664 0.174 0.6447 0.045 Uiso 1 1 calc R . .
C22B C -0.1378(9) 0.2933(8) 0.6093(5) 0.042(2) Uani 1 1 d . . .
H22B H -0.115 0.2527 0.5781 0.05 Uiso 1 1 calc R . .
C23B C -0.0796(9) 0.4009(9) 0.6148(5) 0.050(3) Uani 1 1 d . . .
H23B H -0.018 0.4325 0.5877 0.059 Uiso 1 1 calc R . .
C24B C -0.1146(9) 0.4607(8) 0.6613(5) 0.043(2) Uani 1 1 d . . .
H24B H -0.0775 0.5328 0.665 0.052 Uiso 1 1 calc R . .
C25B C -0.2044(8) 0.4128(7) 0.7019(5) 0.035(2) Uani 1 1 d . . .
H25B H -0.2259 0.4533 0.734 0.042 Uiso 1 1 calc R . .
C26B C -0.1856(8) -0.0082(7) 0.9659(5) 0.032(2) Uani 1 1 d . . .
H26C H -0.1064 0.0462 0.9699 0.038 Uiso 1 1 calc R . .
H26D H -0.1828 -0.0744 0.9636 0.038 Uiso 1 1 calc R . .
C27B C -0.2456(8) 0.0073(7) 1.0276(5) 0.031(2) Uani 1 1 d . . .
C28B C -0.1834(9) 0.0549(7) 1.0897(5) 0.039(2) Uani 1 1 d . . .
H28B H -0.1028 0.0837 1.0925 0.047 Uiso 1 1 calc R . .
C29B C -0.2433(10) 0.0592(8) 1.1488(5) 0.052(3) Uani 1 1 d . . .
H29B H -0.2013 0.09 1.1909 0.062 Uiso 1 1 calc R . .
C30B C -0.3602(11) 0.0200(9) 1.1465(6) 0.058(3) Uani 1 1 d . . .
H30B H -0.3981 0.0234 1.1864 0.07 Uiso 1 1 calc R . .
C31B C -0.4222(9) -0.0249(9) 1.0843(6) 0.055(3) Uani 1 1 d . . .
H31B H -0.5026 -0.0511 1.0817 0.066 Uiso 1 1 calc R . .
C32B C -0.3656(8) -0.0310(7) 1.0261(5) 0.038(2) Uani 1 1 d . . .
H32B H -0.4087 -0.0618 0.9844 0.046 Uiso 1 1 calc R . .
C33 C 0.0878(10) 1.0006(13) 0.2495(7) 0.081(4) Uani 1 1 d . . .
H33A H 0.1617 1.0612 0.2614 0.098 Uiso 1 1 calc R . .
H33B H 0.1027 0.9405 0.2375 0.098 Uiso 1 1 calc R . .
Cl3 Cl 0.0028(3) 0.9829(3) 0.31950(18) 0.0897(11) Uani 1 1 d . . .
Cl4 Cl 0.0200(4) 1.0171(3) 0.18064(18) 0.0886(11) Uani 1 1 d . . .

loop_
_atom_site_aniso_label
_atom_site_aniso_U_11
_atom_site_aniso_U_22
_atom_site_aniso_U_33
_atom_site_aniso_U_23
_atom_site_aniso_U_13
_atom_site_aniso_U_12
Pd1A 0.0156(3) 0.0174(4) 0.0238(4) 0.0005(3) 0.0053(2) 0.0051(3)
Cl1A 0.0305(11) 0.0322(13) 0.0255(11) -0.0017(9) 0.0036(8) 0.0068(10)
Cl2A 0.0307(11) 0.0219(12) 0.0420(13) 0.0107(9) 0.0164(9) 0.0026(10)
N1A 0.024(4) 0.019(4) 0.032(4) 0.003(3) 0.002(3) 0.013(3)
N2A 0.018(3) 0.009(4) 0.031(4) -0.001(3) 0.003(3) 0.004(3)
N3A 0.025(4) 0.012(4) 0.021(4) -0.001(3) 0.001(3) 0.005(3)
N4A 0.019(3) 0.027(4) 0.021(4) 0.007(3) 0.005(3) 0.010(3)
O1B 0.027(3) 0.025(3) 0.030(3) 0.002(3) -0.013(2) 0.004(3)
O2B 0.042(4) 0.016(3) 0.036(4) 0.004(3) 0.003(3) 0.010(3)
C1A 0.022(4) 0.018(5) 0.034(5) 0.001(4) -0.003(3) 0.008(4)
C2A 0.034(5) 0.014(5) 0.046(6) 0.006(4) -0.011(4) 0.010(4)
C3A 0.019(4) 0.008(4) 0.036(5) 0.007(3) 0.001(3) 0.002(4)
C4A 0.052(6) 0.035(6) 0.036(5) -0.011(4) -0.004(4) 0.034(5)
C5A 0.029(5) 0.032(6) 0.061(7) 0.021(5) 0.016(4) 0.013(5)
C6A 0.014(4) 0.017(5) 0.048(6) -0.003(4) -0.010(4) -0.001(4)
C7A 0.030(5) 0.034(6) 0.026(5) -0.014(4) -0.004(4) 0.013(5)
C8A 0.024(4) 0.028(5) 0.028(5) 0.001(4) -0.003(3) 0.013(4)
C9A 0.022(5) 0.042(6) 0.050(6) 0.003(5) 0.005(4) 0.003(5)
C10A 0.038(5) 0.071(8) 0.016(5) -0.005(4) -0.006(4) 0.028(6)
C11A 0.016(4) 0.018(5) 0.024(4) 0.000(3) 0.004(3) 0.008(4)
C12A 0.014(4) 0.019(5) 0.022(4) -0.004(3) -0.002(3) 0.006(4)
C13A 0.019(4) 0.011(4) 0.026(4) 0.003(3) -0.005(3) 0.003(4)
C14A 0.020(4) 0.013(5) 0.022(4) -0.003(3) 0.004(3) 0.004(4)
C15A 0.017(4) 0.014(5) 0.025(4) 0.005(3) 0.002(3) 0.001(4)
C16A 0.027(4) 0.019(5) 0.025(4) -0.002(3) -0.003(3) 0.013(4)
C17A 0.028(4) 0.026(5) 0.018(4) 0.000(3) 0.008(3) 0.018(4)
C18A 0.014(4) 0.017(4) 0.026(4) 0.002(3) 0.008(3) 0.006(4)
C19A 0.026(4) 0.016(5) 0.032(5) 0.011(4) 0.012(4) -0.003(4)
C20A 0.033(5) 0.023 0.047(6) 0.019(4) 0.014(4) 0.005(4)
C21A 0.048(6) 0.029(6) 0.043(6) 0.013(4) 0.008(5) 0.011(5)
C22A 0.091(9) 0.043(7) 0.026(6) 0.006(5) 0.004(5) 0.025(7)
C23A 0.057(7) 0.037(7) 0.059(8) 0.005(5) -0.022(6) 0.009(6)
C24A 0.041(6) 0.049(7) 0.070(8) 0.015(6) -0.001(5) 0.022(6)
C25A 0.036(5) 0.042(6) 0.048(6) 0.011(5) 0.012(4) 0.019(5)
C26A 0.024(4) 0.033(5) 0.029(5) 0.000(4) 0.014(3) 0.012(4)
C27A 0.021(4) 0.030(6) 0.023(5) 0.002(4) 0.011(3) 0.001(4)
C28A 0.025(5) 0.039(6) 0.029(5) 0.004(4) 0.010(4) 0.001(5)
C29A 0.056(7) 0.037(6) 0.043(6) 0.011(5) 0.015(5) 0.017(6)
C30A 0.056(7) 0.070(9) 0.041(6) 0.030(6) 0.021(5) 0.034(7)
C31A 0.035(5) 0.049(7) 0.030(5) 0.005(5) 0.010(4) 0.007(5)
C32A 0.025(5) 0.033(6) 0.038(6) 0.006(4) 0.006(4) 0.000(4)
Pd1B 0.0186(3) 0.0182(4) 0.0225(4) 0.0003(3) -0.0019(2) 0.0081(3)
Cl1B 0.0444(13) 0.0334(13) 0.0243(11) -0.0006(9) -0.0025(9) 0.0217(11)
Cl2B 0.0386(12) 0.0236(12) 0.0368(13) 0.0089(9) -0.0030(9) 0.0130(11)
N1B 0.016(3) 0.027(4) 0.020(4) 0.000(3) 0.001(3) 0.011(3)
N2B 0.016(3) 0.005(4) 0.035(4) 0.003(3) 0.003(3) -0.002(3)
N3B 0.031(4) 0.019(4) 0.014(3) 0.005(3) -0.001(3) 0.015(3)
N4B 0.016(3) 0.018(4) 0.015(3) -0.001(3) 0.001(2) 0.002(3)
O1A 0.038(3) 0.022(3) 0.039(4) 0.002(3) 0.018(3) 0.017(3)
O2A 0.038(3) 0.017(3) 0.036(4) 0.003(3) 0.014(3) 0.005(3)
C1B 0.014(4) 0.009(5) 0.034(5) 0.002(3) 0.009(3) -0.009(4)
C2B 0.029(5) 0.026(5) 0.046(6) 0.009(4) 0.015(4) 0.010(5)
C3B 0.018(4) 0.022(5) 0.038(5) 0.011(4) 0.008(4) 0.005(4)
C4B 0.025(5) 0.034(6) 0.047(6) -0.004(4) -0.001(4) 0.003(5)
C5B 0.035(5) 0.028(6) 0.064(7) 0.030(5) 0.008(5) 0.012(5)
C6B 0.027(5) 0.020(5) 0.049(6) -0.006(4) 0.003(4) 0.013(4)
C7B 0.031(5) 0.027(5) 0.030(5) -0.010(4) 0.003(4) 0.013(4)
C8B 0.019(4) 0.028(5) 0.022(4) -0.004(3) 0.004(3) 0.009(4)
C9B 0.053(6) 0.049(7) 0.052(7) -0.001(5) -0.007(5) 0.038(6)
C10B 0.047(6) 0.070(7) 0.014(4) 0.002(4) 0.003(4) 0.035(6)
C11B 0.015(4) 0.010(4) 0.038(5) 0.005(3) -0.003(3) 0.004(4)
C12B 0.015(4) 0.009(4) 0.018(4) -0.005(3) -0.002(3) 0.004(3)
C13B 0.014(4) 0.018(5) 0.025(4) -0.005(3) 0.004(3) 0.002(4)
C14B 0.020(4) 0.014(5) 0.025(4) 0.008(3) 0.006(3) 0.006(4)
C15B 0.015(4) 0.014(5) 0.023(4) 0.000(3) 0.001(3) 0.001(4)
C16B 0.022(4) 0.017(5) 0.019(4) -0.003(3) 0.004(3) 0.003(4)
C17B 0.022(4) 0.004(4) 0.032(5) 0.006(3) 0.010(3) -0.002(4)
C18B 0.025(4) 0.023(5) 0.023(4) 0.005(3) 0.004(3) 0.016(4)
C19B 0.031(5) 0.037(6) 0.032(5) -0.005(4) -0.016(4) 0.017(5)
C20B 0.038(5) 0.033(6) 0.024(5) -0.003(4) -0.010(4) 0.024(5)
C21B 0.056(6) 0.038(6) 0.032(5) 0.004(4) -0.004(4) 0.031(5)
C22B 0.056(6) 0.051(7) 0.036(6) 0.010(5) 0.006(5) 0.039(6)
C23B 0.044(6) 0.073(9) 0.037(6) 0.025(6) 0.008(5) 0.026(6)
C24B 0.054(6) 0.030(6) 0.040(6) 0.007(5) -0.008(5) 0.014(5)
C25B 0.050(6) 0.025(6) 0.034(5) 0.002(4) -0.008(4) 0.020(5)
C26B 0.035(5) 0.025(5) 0.040(6) 0.007(4) 0.006(4) 0.017(5)
C27B 0.037(5) 0.023(5) 0.040(6) 0.013(4) 0.005(4) 0.017(4)
C28B 0.042(6) 0.030(6) 0.042(6) 0.008(4) 0.004(4) 0.011(5)
C29B 0.070(8) 0.044(7) 0.034(6) -0.004(5) -0.001(5) 0.022(6)
C30B 0.073(8) 0.040(7) 0.061(8) 0.010(6) 0.027(6) 0.024(7)
C31B 0.043(6) 0.057(8) 0.076(9) 0.022(6) 0.030(6) 0.029(6)
C32B 0.039(5) 0.033(6) 0.039(6) 0.008(4) 0.004(4) 0.013(5)
C33 0.048(7) 0.124(12) 0.089(10) 0.024(9) 0.018(6) 0.052(8)
Cl3 0.076(2) 0.123(3) 0.058(2) 0.010(2) 0.0073(16) 0.033(2)
Cl4 0.110(3) 0.119(3) 0.056(2) 0.010(2) 0.0054(19) 0.069(3)

loop_
_atom_type_symbol
_atom_type_description
_atom_type_scat_dispersion_real
_atom_type_scat_dispersion_imag
_atom_type_scat_source
C C 0.0033 0.0016 'International Tables Vol C Tables 4.2.6.8 and 6.1.1.4'
H H 0 0 'International Tables Vol C Tables 4.2.6.8 and 6.1.1.4'
Cl Cl 0.1484 0.1585 'International Tables Vol C Tables 4.2.6.8 and 6.1.1.4'
N N 0.0061 0.0033 'International Tables Vol C Tables 4.2.6.8 and 6.1.1.4'
O O 0.0106 0.006 'International Tables Vol C Tables 4.2.6.8 and 6.1.1.4'
Pd Pd -0.9988 1.0072 'International Tables Vol C Tables 4.2.6.8 and 6.1.1.4'

loop_
_exptl_crystal_face_index_h
_exptl_crystal_face_index_k
_exptl_crystal_face_index_l
_exptl_crystal_face_perp_dist
-18 10 1 0.224
17 -9 1 0.312
1 -3 -6 0.344
0 1 4 0.392
1 4 0 0.402
-4 -6 -1 0.314

loop_
_geom_angle_atom_site_label_1
_geom_angle_atom_site_label_2
_geom_angle_atom_site_label_3
_geom_angle
_geom_angle_site_symmetry_1
_geom_angle_site_symmetry_3
_geom_angle_publ_flag
N3A Pd1A N1A 86.3(3) . . ?
N3A Pd1A Cl1A 178.26(19) . . ?
N1A Pd1A Cl1A 92.2(2) . . ?
N3A Pd1A Cl2A 91.05(19) . . ?
N1A Pd1A Cl2A 171.90(18) . . ?
Cl1A Pd1A Cl2A 90.29(8) . . ?
C1A N1A N2A 105.6(6) . . ?
C1A N1A Pd1A 136.9(6) . . ?
N2A N1A Pd1A 117.3(5) . . ?
C3A N2A N1A 110.4(6) . . ?
C3A N2A C11A 129.0(6) . . ?
N1A N2A C11A 120.6(6) . . ?
C6A N3A N4A 106.6(6) . . ?
C6A N3A Pd1A 134.9(6) . . ?
N4A N3A Pd1A 118.2(5) . . ?
C8A N4A N3A 110.2(6) . . ?
C8A N4A C11A 129.6(6) . . ?
N3A N4A C11A 120.2(6) . . ?
C15B O1B C19B 116.7(6) . . ?
C17B O2B C26B 118.9(7) . . ?
N1A C1A C2A 110.4(7) . . ?
N1A C1A C4A 121.0(8) . . ?
C2A C1A C4A 128.6(8) . . ?
C3A C2A C1A 106.1(7) . . ?
N2A C3A C2A 107.4(7) . . ?
N2A C3A C5A 122.4(7) . . ?
C2A C3A C5A 130.1(8) . . ?
N3A C6A C7A 107.8(7) . . ?
N3A C6A C9A 122.3(8) . . ?
C7A C6A C9A 129.8(8) . . ?
C8A C7A C6A 109.0(8) . . ?
N4A C8A C7A 106.4(7) . . ?
N4A C8A C10A 121.5(7) . . ?
C7A C8A C10A 132.2(8) . . ?
N2A C11A N4A 110.3(6) . . ?
N2A C11A C12A 112.4(6) . . ?
N4A C11A C12A 113.1(6) . . ?
C13A C12A C11A 112.4(6) . . ?
C14A C13A C18A 121.4(7) . . ?
C14A C13A C12A 120.9(7) . . ?
C18A C13A C12A 117.6(7) . . ?
C13A C14A C15A 119.5(7) . . ?
O2A C15A C16A 115.8(7) . . ?
O2A C15A C14A 124.7(6) . . ?
C16A C15A C14A 119.5(7) . . ?
C15A C16A C17A 120.6(7) . . ?
O1A C17A C16A 115.6(7) . . ?
O1A C17A C18A 123.3(7) . . ?
C16A C17A C18A 121.1(7) . . ?
C17A C18A C13A 117.9(7) . . ?
O2A C19A C20A 112.0(7) . . ?
C21A C20A C25A 120.1(9) . . ?
C21A C20A C19A 119.4(8) . . ?
C25A C20A C19A 120.3(9) . . ?
C20A C21A C22A 119.0(10) . . ?
C23A C22A C21A 121.0(10) . . ?
C22A C23A C24A 119.2(10) . . ?
C25A C24A C23A 121.1(10) . . ?
C24A C25A C20A 119.5(10) . . ?
O1A C26A C27A 113.7(6) . . ?
C28A C27A C32A 118.9(9) . . ?
C28A C27A C26A 121.6(8) . . ?
C32A C27A C26A 119.5(8) . . ?
C27A C28A C29A 121.8(9) . . ?
C28A C29A C30A 119.0(10) . . ?
C29A C30A C31A 119.4(10) . . ?
C32A C31A C30A 120.0(10) . . ?
C31A C32A C27A 120.9(9) . . ?
N3B Pd1B N1B 86.1(2) . . ?
N3B Pd1B Cl1B 178.46(18) . . ?
N1B Pd1B Cl1B 92.46(18) . . ?
N3B Pd1B Cl2B 91.30(19) . . ?
N1B Pd1B Cl2B 172.14(18) . . ?
Cl1B Pd1B Cl2B 90.09(8) . . ?
C1B N1B N2B 105.6(6) . . ?
C1B N1B Pd1B 137.3(5) . . ?
N2B N1B Pd1B 116.7(5) . . ?
C3B N2B N1B 110.2(6) . . ?
C3B N2B C11B 128.6(7) . . ?
N1B N2B C11B 121.1(6) . . ?
C6B N3B N4B 105.0(6) . . ?
C6B N3B Pd1B 136.0(6) . . ?
N4B N3B Pd1B 118.6(4) . . ?
C8B N4B N3B 111.4(6) . . ?
C8B N4B C11B 128.4(6) . . ?
N3B N4B C11B 120.2(6) . . ?
C17A O1A C26A 117.3(6) . . ?
C15A O2A C19A 118.9(6) . . ?
N1B C1B C2B 111.0(7) . . ?
N1B C1B C4B 121.4(8) . . ?
C2B C1B C4B 127.6(8) . . ?
C3B C2B C1B 105.3(8) . . ?
N2B C3B C2B 107.8(7) . . ?
N2B C3B C5B 122.4(8) . . ?
C2B C3B C5B 129.8(8) . . ?
N3B C6B C7B 109.6(7) . . ?
N3B C6B C9B 121.5(8) . . ?
C7B C6B C9B 128.9(8) . . ?
C8B C7B C6B 109.1(7) . . ?
N4B C8B C7B 104.9(7) . . ?
N4B C8B C10B 122.9(7) . . ?
C7B C8B C10B 132.2(8) . . ?
N4B C11B N2B 109.0(6) . . ?
N4B C11B C12B 113.6(6) . . ?
N2B C11B C12B 112.3(6) . . ?
C13B C12B C11B 112.2(6) . . ?
C18B C13B C14B 121.6(7) . . ?
C18B C13B C12B 120.9(7) . . ?
C14B C13B C12B 117.4(7) . . ?
C13B C14B C15B 117.6(7) . . ?
C16B C15B O1B 114.8(7) . . ?
C16B C15B C14B 121.4(7) . . ?
O1B C15B C14B 123.8(7) . . ?
C15B C16B C17B 120.2(7) . . ?
O2B C17B C16B 116.2(7) . . ?
O2B C17B C18B 123.9(7) . . ?
C16B C17B C18B 119.9(7) . . ?
C13B C18B C17B 119.3(7) . . ?
O1B C19B C20B 115.5(7) . . ?
C25B C20B C21B 118.6(9) . . ?
C25B C20B C19B 122.4(8) . . ?
C21B C20B C19B 119.0(8) . . ?
C22B C21B C20B 120.3(9) . . ?
C21B C22B C23B 120.9(9) . . ?
C22B C23B C24B 119.0(9) . . ?
C25B C24B C23B 119.7(9) . . ?
C20B C25B C24B 121.4(9) . . ?
O2B C26B C27B 111.9(7) . . ?
C28B C27B C32B 117.9(9) . . ?
C28B C27B C26B 120.2(8) . . ?
C32B C27B C26B 121.8(9) . . ?
C27B C28B C29B 119.1(9) . . ?
C30B C29B C28B 122.0(10) . . ?
C29B C30B C31B 119.0(10) . . ?
C32B C31B C30B 119.9(10) . . ?
C31B C32B C27B 122.0(10) . . ?
Cl4 C33 Cl3 110.6(6) . . ?

loop_
_geom_bond_atom_site_label_1
_geom_bond_atom_site_label_2
_geom_bond_distance
_geom_bond_site_symmetry_2
_geom_bond_publ_flag
Pd1A N3A 2.012(6) . ?
Pd1A N1A 2.047(7) . ?
Pd1A Cl1A 2.281(2) . ?
Pd1A Cl2A 2.292(2) . ?
N1A C1A 1.342(10) . ?
N1A N2A 1.373(9) . ?
N2A C3A 1.355(10) . ?
N2A C11A 1.451(9) . ?
N3A C6A 1.360(10) . ?
N3A N4A 1.379(8) . ?
N4A C8A 1.357(10) . ?
N4A C11A 1.463(10) . ?
O1B C15B 1.380(9) . ?
O1B C19B 1.442(10) . ?
O2B C17B 1.365(9) . ?
O2B C26B 1.431(10) . ?
C1A C2A 1.390(12) . ?
C1A C4A 1.494(11) . ?
C2A C3A 1.371(12) . ?
C3A C5A 1.508(11) . ?
C6A C7A 1.383(12) . ?
C6A C9A 1.478(12) . ?
C7A C8A 1.364(12) . ?
C8A C10A 1.485(12) . ?
C11A C12A 1.530(10) . ?
C12A C13A 1.517(10) . ?
C13A C14A 1.361(11) . ?
C13A C18A 1.412(10) . ?
C14A C15A 1.408(11) . ?
C15A O2A 1.367(9) . ?
C15A C16A 1.375(10) . ?
C16A C17A 1.379(11) . ?
C17A O1A 1.375(8) . ?
C17A C18A 1.384(11) . ?
C19A O2A 1.431(9) . ?
C19A C20A 1.503(13) . ?
C20A C21A 1.371(13) . ?
C20A C25A 1.391(13) . ?
C21A C22A 1.409(14) . ?
C22A C23A 1.361(15) . ?
C23A C24A 1.375(16) . ?
C24A C25A 1.378(14) . ?
C26A O1A 1.447(10) . ?
C26A C27A 1.518(12) . ?
C27A C28A 1.363(13) . ?
C27A C32A 1.402(12) . ?
C28A C29A 1.380(13) . ?
C29A C30A 1.392(15) . ?
C30A C31A 1.409(15) . ?
C31A C32A 1.350(13) . ?
Pd1B N3B 1.999(6) . ?
Pd1B N1B 2.044(7) . ?
Pd1B Cl1B 2.280(2) . ?
Pd1B Cl2B 2.293(2) . ?
N1B C1B 1.339(10) . ?
N1B N2B 1.372(9) . ?
N2B C3B 1.348(10) . ?
N2B C11B 1.471(10) . ?
N3B C6B 1.335(10) . ?
N3B N4B 1.380(8) . ?
N4B C8B 1.359(9) . ?
N4B C11B 1.460(9) . ?
C1B C2B 1.385(12) . ?
C1B C4B 1.502(12) . ?
C2B C3B 1.379(12) . ?
C3B C5B 1.496(12) . ?
C6B C7B 1.371(12) . ?
C6B C9B 1.501(12) . ?
C7B C8B 1.358(12) . ?
C8B C10B 1.481(12) . ?
C11B C12B 1.541(10) . ?
C12B C13B 1.528(10) . ?
C13B C18B 1.367(11) . ?
C13B C14B 1.392(11) . ?
C14B C15B 1.400(11) . ?
C15B C16B 1.363(11) . ?
C16B C17B 1.375(11) . ?
C17B C18B 1.402(11) . ?
C19B C20B 1.502(13) . ?
C20B C25B 1.378(12) . ?
C20B C21B 1.392(12) . ?
C21B C22B 1.366(13) . ?
C22B C23B 1.388(15) . ?
C23B C24B 1.385(14) . ?
C24B C25B 1.375(13) . ?
C26B C27B 1.482(12) . ?
C27B C28B 1.378(13) . ?
C27B C32B 1.390(12) . ?
C28B C29B 1.402(14) . ?
C29B C30B 1.352(15) . ?
C30B C31B 1.373(16) . ?
C31B C32B 1.369(13) . ?
C33 Cl4 1.706(13) . ?
C33 Cl3 1.731(13) . ?
